data_2211115
loop_
_publ_author_name
'Hoong-Kun Fun'
'Shyamaprosad Goswami'
'Subrata Jana'
'Suchada Chantrapromma'

_publ_section_title
;
 A monoclinic polymorph of 4,6-diphenylpyrimidin-2-ylamine
;
_journal_coeditor_code LH2210
_journal_issue 11
_journal_name_full 'Acta Crystallographica Section E'
_journal_page_first o5332
_journal_page_last o5334
_journal_paper_doi 10.1107/S160053680604390X
_journal_volume 62
_journal_year 2006
_chemical_formula_iupac 'C16 H13 N3'
_chemical_formula_moiety 'C16 H13 N3'
_chemical_formula_sum 'C16 H13 N3'
_chemical_formula_weight 247.29
_chemical_melting_point 407.5(5)
_chemical_name_common
;
4,6-Diphenyl-pyrimidin-2-yl-amine
;
_chemical_name_systematic
;
4,6-Diphenylpyrimidin-2-ylamine
;
_space_group_IT_number 14
_symmetry_cell_setting monoclinic
_symmetry_space_group_name_Hall '-P 2ybc'
_symmetry_space_group_name_H-M 'P 1 21/c 1'
_atom_sites_solution_hydrogens geom
_atom_sites_solution_primary direct
_atom_sites_solution_secondary difmap
_audit_creation_method SHELXL-97
_cell_angle_alpha 90.00
_cell_angle_beta 123.413(2)
_cell_angle_gamma 90.00
_cell_formula_units_Z 8
_cell_length_a 18.8775(6)
_cell_length_b 7.3316(2)
_cell_length_c 21.3634(7)
_cell_measurement_reflns_used 4351
_cell_measurement_temperature 100.00(10)
_cell_measurement_theta_max 25.00
_cell_measurement_theta_min 1.29
_cell_volume 2468.06(14)
_computing_cell_refinement APEX2
_computing_data_collection 'APEX2 (Bruker, 2005)'
_computing_data_reduction 'SAINT (Bruker, 2005)'
_computing_molecular_graphics SHELXTL
_computing_publication_material
;
SHELXTL and PLATON (Spek, 2003)
;
_computing_structure_refinement SHELXTL
_computing_structure_solution 'SHELXTL (Sheldrick, 1998)'
_diffrn_ambient_temperature 297(2)
_diffrn_detector_area_resol_mean 8.33
_diffrn_measured_fraction_theta_full 1.000
_diffrn_measured_fraction_theta_max 1.000
_diffrn_measurement_device_type
;
Bruker SMART APEX2 CCD area-detector
;
_diffrn_measurement_method \w
_diffrn_radiation_monochromator graphite
_diffrn_radiation_source 'fine-focus sealed tube'
_diffrn_radiation_type MoK\a
_diffrn_radiation_wavelength 0.71073
_diffrn_reflns_av_R_equivalents 0.1282
_diffrn_reflns_av_sigmaI/netI 0.0943
_diffrn_reflns_limit_h_max 22
_diffrn_reflns_limit_h_min -22
_diffrn_reflns_limit_k_max 8
_diffrn_reflns_limit_k_min -8
_diffrn_reflns_limit_l_max 25
_diffrn_reflns_limit_l_min -25
_diffrn_reflns_number 22973
_diffrn_reflns_theta_full 25.00
_diffrn_reflns_theta_max 25.00
_diffrn_reflns_theta_min 1.29
_diffrn_standards_number 0
_exptl_absorpt_coefficient_mu 0.081
_exptl_absorpt_correction_T_max 0.9942
_exptl_absorpt_correction_T_min 0.9890
_exptl_absorpt_correction_type multi-scan
_exptl_absorpt_process_details '(SADABS; Bruker, 2005)'
_exptl_crystal_colour Colorless
_exptl_crystal_density_diffrn 1.331
_exptl_crystal_density_method 'not measured'
_exptl_crystal_description Block
_exptl_crystal_F_000 1040
_exptl_crystal_size_max 0.15
_exptl_crystal_size_mid 0.11
_exptl_crystal_size_min 0.07
_refine_diff_density_max 0.779
_refine_diff_density_min -0.425
_refine_ls_extinction_method none
_refine_ls_goodness_of_fit_ref 0.999
_refine_ls_hydrogen_treatment mixed
_refine_ls_matrix_type full
_refine_ls_number_parameters 359
_refine_ls_number_reflns 4351
_refine_ls_number_restraints 0
_refine_ls_restrained_S_all 0.999
_refine_ls_R_factor_all 0.1691
_refine_ls_R_factor_gt 0.0882
_refine_ls_shift/su_max 0.000
_refine_ls_shift/su_mean 0.000
_refine_ls_structure_factor_coef Fsqd
_refine_ls_weighting_details 'calc w=1/[\s^2^(Fo^2^)+(0.1711P)^2^] where P=(Fo^2^+2Fc^2^)/3'
_refine_ls_weighting_scheme calc
_refine_ls_wR_factor_gt 0.2184
_refine_ls_wR_factor_ref 0.2936
_reflns_number_gt 2205
_reflns_number_total 4351
_reflns_threshold_expression I>2\s(I)
_cod_data_source_file lh2210.cif
_cod_data_source_block I
_cod_depositor_comments
;
The following automatic conversions were performed:
'_symmetry_cell_setting' value 'Monoclinic' changed to 'monoclinic'
according to '/home/saulius/struct/CIF-dictionaries/cif_core.dic'
dictionary named 'cif_core.dic' version 2.4.1 from 2010-06-29.

Automatic conversion script
Id: cif_fix_enum 1527 2010-12-29 10:47:43Z saulius 

The following automatic conversions were performed:

'_chemical_melting_point' value '407-408' was changed to '407.5(5)' -
the average value was taken and precision was estimated.

Automatic conversion script
Id: cif_fix_values 1646 2011-03-28 12:23:43Z adriana 

The following automatic conversions were performed:

'_chemical_melting_point' value '407-408' was changed to '407.5(5)' -
the average value was taken and precision was
estimated.

'_symmetry_cell_setting' value 'Monoclinic' changed to
'monoclinic' according to
/home/saulius/struct/CIF-dictionaries/cif_core.dic dictionary named
'cif_core.dic' version 2.4.1 from 2010-06-29.

Automatic conversion script
Id: cif_fix_values 1715 2011-07-08 13:25:40Z adriana 
;
_cod_original_sg_symbol_H-M 'P 21/c'
_cod_database_code 2211115
_cod_database_fobs_code 2211115

loop_
_symmetry_equiv_pos_as_xyz
'x, y, z'
'-x, y+1/2, -z+1/2'
'-x, -y, -z'
'x, -y-1/2, z-1/2'

loop_
_atom_site_type_symbol
_atom_site_label
_atom_site_fract_x
_atom_site_fract_y
_atom_site_fract_z
_atom_site_U_iso_or_equiv
_atom_site_adp_type
_atom_site_calc_flag
_atom_site_refinement_flags
_atom_site_occupancy
N N1A 0.2788(2) -0.7130(5) -0.4030(2) 0.0159(9) Uani d . 1
N N2A 0.1968(3) -0.7276(5) -0.3479(2) 0.0172(9) Uani d . 1
N N3A 0.1332(3) -0.6949(6) -0.4749(2) 0.0225(10) Uani d . 1
C C1A 0.1897(3) -0.8169(6) -0.2191(3) 0.0208(11) Uani d . 1
H H1AA 0.1464 -0.8690 -0.2637 0.025 Uiso calc R 1
C C2A 0.1818(3) -0.8078(7) -0.1594(3) 0.0241(12) Uani d . 1
H H2AA 0.1334 -0.8546 -0.1638 0.029 Uiso calc R 1
C C3A 0.2452(3) -0.7293(7) -0.0917(3) 0.0242(12) Uani d . 1
H H3AA 0.2389 -0.7204 -0.0516 0.029 Uiso calc R 1
C C4A 0.3174(3) -0.6654(7) -0.0855(3) 0.0234(12) Uani d . 1
H H4AA 0.3608 -0.6159 -0.0403 0.028 Uiso calc R 1
C C5A 0.3262(3) -0.6737(6) -0.1459(3) 0.0190(11) Uani d . 1
H H5AA 0.3752 -0.6289 -0.1409 0.023 Uiso calc R 1
C C6A 0.2616(3) -0.7493(6) -0.2143(3) 0.0186(11) Uani d . 1
C C7A 0.2688(3) -0.7475(6) -0.2802(3) 0.0182(11) Uani d . 1
C C8A 0.3475(3) -0.7622(6) -0.2715(3) 0.0196(11) Uani d . 1
H H8AA 0.3966 -0.7857 -0.2249 0.024 Uiso calc R 1
C C9A 0.3502(3) -0.7406(6) -0.3351(3) 0.0172(11) Uani d . 1
C C10A 0.4312(3) -0.7388(6) -0.3298(2) 0.0160(11) Uani d . 1
C C11A 0.5050(3) -0.8158(6) -0.2692(3) 0.0185(11) Uani d . 1
H H11A 0.5027 -0.8740 -0.2317 0.022 Uiso calc R 1
C C12A 0.5814(3) -0.8074(6) -0.2636(3) 0.0222(12) Uani d . 1
H H12A 0.6298 -0.8580 -0.2223 0.027 Uiso calc R 1
C C13A 0.5860(3) -0.7237(7) -0.3196(3) 0.0239(12) Uani d . 1
H H13A 0.6371 -0.7192 -0.3165 0.029 Uiso calc R 1
C C14A 0.5130(3) -0.6467(7) -0.3805(3) 0.0228(12) Uani d . 1
H H14A 0.5158 -0.5893 -0.4179 0.027 Uiso calc R 1
C C15A 0.4366(3) -0.6540(6) -0.3863(3) 0.0197(11) Uani d . 1
H H15A 0.3883 -0.6027 -0.4277 0.024 Uiso calc R 1
C C16A 0.2062(3) -0.7136(6) -0.4059(3) 0.0173(11) Uani d . 1
N N1B 0.1241(3) -0.2879(5) -0.5519(2) 0.0200(10) Uani d . 1
N N2B 0.0423(2) -0.2672(5) -0.4965(2) 0.0168(9) Uani d . 1
N N3B -0.0180(3) -0.3430(6) -0.6204(3) 0.0224(11) Uani d . 1
C C1B 0.0336(3) -0.1414(6) -0.3728(3) 0.0206(12) Uani d . 1
H H1BA -0.0064 -0.0844 -0.4176 0.025 Uiso calc R 1
C C2B 0.0224(3) -0.1466(7) -0.3134(3) 0.0234(12) Uani d . 1
H H2BA -0.0253 -0.0934 -0.3187 0.028 Uiso calc R 1
C C3B 0.0821(3) -0.2306(7) -0.2469(3) 0.0246(12) Uani d . 1
H H3BA 0.0738 -0.2355 -0.2079 0.029 Uiso calc R 1
C C4B 0.1558(3) -0.3091(6) -0.2376(3) 0.0219(12) Uani d . 1
H H4BA 0.1965 -0.3646 -0.1926 0.026 Uiso calc R 1
C C5B 0.1658(3) -0.3014(6) -0.2967(3) 0.0201(11) Uani d . 1
H H5BA 0.2145 -0.3508 -0.2907 0.024 Uiso calc R 1
C C6B 0.1060(3) -0.2229(6) -0.3644(3) 0.0167(11) Uani d . 1
C C7B 0.1138(3) -0.2318(6) -0.4302(3) 0.0156(10) Uani d . 1
C C8B 0.1919(3) -0.2163(6) -0.4220(3) 0.0191(11) Uani d . 1
H H8BA 0.2409 -0.1872 -0.3760 0.023 Uiso calc R 1
C C9B 0.1941(3) -0.2459(6) -0.4853(3) 0.0167(11) Uani d . 1
C C10B 0.2750(3) -0.2381(6) -0.4824(3) 0.0185(11) Uani d . 1
C C11B 0.3488(3) -0.1546(6) -0.4233(3) 0.0199(11) Uani d . 1
H H11B 0.3481 -0.0987 -0.3845 0.024 Uiso calc R 1
C C12B 0.4228(3) -0.1553(7) -0.4226(3) 0.0201(11) Uani d . 1
H H12B 0.4713 -0.0999 -0.3831 0.024 Uiso calc R 1
C C13B 0.4254(3) -0.2359(7) -0.4790(3) 0.0252(12) Uani d . 1
H H13B 0.4753 -0.2351 -0.4779 0.030 Uiso calc R 1
C C14B 0.3529(3) -0.3194(7) -0.5382(3) 0.0263(13) Uani d . 1
H H14B 0.3544 -0.3752 -0.5765 0.032 Uiso calc R 1
C C15B 0.2784(3) -0.3190(7) -0.5399(3) 0.0213(12) Uani d . 1
H H15B 0.2299 -0.3734 -0.5800 0.026 Uiso calc R 1
C C16B 0.0502(3) -0.2966(6) -0.5553(3) 0.0183(11) Uani d . 1
H H1NA 0.079(4) -0.715(7) -0.486(3) 0.038(17) Uiso d . 1
H H2NA 0.136(4) -0.668(8) -0.514(4) 0.05(2) Uiso d . 1
H H1NB -0.060(3) -0.324(7) -0.626(3) 0.011(15) Uiso d . 1
H H2NB -0.012(3) -0.358(6) -0.655(3) 0.016(14) Uiso d . 1

loop_
_atom_site_aniso_label
_atom_site_aniso_U_11
_atom_site_aniso_U_22
_atom_site_aniso_U_33
_atom_site_aniso_U_12
_atom_site_aniso_U_13
_atom_site_aniso_U_23
N1A 0.015(2) 0.015(2) 0.011(2) -0.0005(16) 0.0029(18) 0.0000(16)
N2A 0.020(2) 0.016(2) 0.011(2) -0.0027(17) 0.0051(18) 0.0003(16)
N3A 0.009(2) 0.040(3) 0.014(2) 0.0022(19) 0.004(2) 0.0014(19)
C1A 0.014(3) 0.023(3) 0.018(3) -0.001(2) 0.005(2) 0.001(2)
C2A 0.019(3) 0.027(3) 0.028(3) 0.001(2) 0.014(3) 0.005(2)
C3A 0.025(3) 0.033(3) 0.021(3) 0.005(2) 0.016(3) 0.008(2)
C4A 0.022(3) 0.026(3) 0.018(3) 0.000(2) 0.009(2) 0.001(2)
C5A 0.018(3) 0.024(3) 0.016(3) -0.005(2) 0.010(2) 0.000(2)
C6A 0.021(3) 0.020(3) 0.015(3) 0.002(2) 0.011(2) 0.002(2)
C7A 0.018(3) 0.016(3) 0.021(3) -0.004(2) 0.011(2) -0.001(2)
C8A 0.013(3) 0.029(3) 0.011(2) 0.002(2) 0.003(2) 0.001(2)
C9A 0.022(3) 0.014(2) 0.017(3) -0.001(2) 0.012(2) -0.0009(19)
C10A 0.020(3) 0.014(2) 0.010(2) 0.000(2) 0.005(2) -0.0009(19)
C11A 0.018(3) 0.021(3) 0.016(3) -0.002(2) 0.009(2) -0.001(2)
C12A 0.018(3) 0.019(3) 0.012(3) -0.001(2) -0.003(2) 0.004(2)
C13A 0.022(3) 0.028(3) 0.027(3) -0.002(2) 0.017(3) 0.000(2)
C14A 0.018(3) 0.033(3) 0.019(3) 0.005(2) 0.011(2) 0.003(2)
C15A 0.018(3) 0.022(3) 0.016(3) -0.001(2) 0.007(2) -0.001(2)
C16A 0.017(3) 0.017(3) 0.016(3) 0.004(2) 0.008(2) 0.001(2)
N1B 0.016(2) 0.024(2) 0.018(2) -0.0006(18) 0.008(2) -0.0004(17)
N2B 0.015(2) 0.016(2) 0.018(2) 0.0041(16) 0.0076(19) 0.0017(17)
N3B 0.018(3) 0.035(3) 0.017(3) -0.003(2) 0.012(2) -0.0046(19)
C1B 0.019(3) 0.020(3) 0.018(3) -0.001(2) 0.008(2) -0.004(2)
C2B 0.016(3) 0.035(3) 0.025(3) -0.003(2) 0.015(2) -0.009(2)
C3B 0.026(3) 0.031(3) 0.022(3) -0.003(2) 0.017(3) -0.003(2)
C4B 0.032(3) 0.018(3) 0.016(3) -0.007(2) 0.014(3) -0.003(2)
C5B 0.018(3) 0.021(3) 0.020(3) 0.000(2) 0.010(2) -0.002(2)
C6B 0.018(3) 0.017(2) 0.018(3) -0.008(2) 0.012(2) -0.009(2)
C7B 0.015(3) 0.015(2) 0.015(2) 0.0019(19) 0.008(2) 0.0001(19)
C8B 0.011(3) 0.023(3) 0.016(3) -0.001(2) 0.003(2) -0.003(2)
C9B 0.013(3) 0.017(2) 0.014(2) -0.0002(19) 0.004(2) -0.0014(19)
C10B 0.015(3) 0.020(3) 0.018(3) 0.005(2) 0.007(2) 0.002(2)
C11B 0.018(3) 0.026(3) 0.012(2) 0.004(2) 0.006(2) -0.003(2)
C12B 0.008(3) 0.035(3) 0.014(3) 0.006(2) 0.004(2) 0.006(2)
C13B 0.015(3) 0.035(3) 0.025(3) 0.001(2) 0.011(2) 0.001(2)
C14B 0.024(3) 0.023(3) 0.028(3) 0.005(2) 0.012(3) 0.001(2)
C15B 0.019(3) 0.026(3) 0.019(3) 0.000(2) 0.011(2) 0.002(2)
C16B 0.019(3) 0.016(2) 0.020(3) 0.003(2) 0.010(2) 0.002(2)

loop_
_atom_type_symbol
_atom_type_description
_atom_type_scat_dispersion_real
_atom_type_scat_dispersion_imag
_atom_type_scat_source
C C 0.0033 0.0016 'International Tables Vol C Tables 4.2.6.8 and 6.1.1.4'
H H 0.0000 0.0000 'International Tables Vol C Tables 4.2.6.8 and 6.1.1.4'
N N 0.0061 0.0033 'International Tables Vol C Tables 4.2.6.8 and 6.1.1.4'

loop_
_geom_angle_atom_site_label_1
_geom_angle_atom_site_label_2
_geom_angle_atom_site_label_3
_geom_angle
_geom_angle_publ_flag
C16A N1A C9A 116.3(4) ?
C7A N2A C16A 115.5(4) ?
C16A N3A H1NA 125(3) ?
C16A N3A H2NA 119(4) ?
H1NA N3A H2NA 116(5) ?
C2A C1A C6A 121.1(5) ?
C2A C1A H1AA 119.4 ?
C6A C1A H1AA 119.4 ?
C1A C2A C3A 121.0(5) ?
C1A C2A H2AA 119.5 ?
C3A C2A H2AA 119.5 ?
C4A C3A C2A 118.6(5) ?
C4A C3A H3AA 120.7 ?
C2A C3A H3AA 120.7 ?
C3A C4A C5A 120.9(5) ?
C3A C4A H4AA 119.5 ?
C5A C4A H4AA 119.5 ?
C4A C5A C6A 120.3(5) ?
C4A C5A H5AA 119.9 ?
C6A C5A H5AA 119.9 ?
C1A C6A C5A 118.0(4) ?
C1A C6A C7A 121.8(4) ?
C5A C6A C7A 120.1(4) ?
N2A C7A C8A 121.6(4) ?
N2A C7A C6A 117.0(4) ?
C8A C7A C6A 121.3(4) ?
C7A C8A C9A 117.9(4) ?
C7A C8A H8AA 121.0 ?
C9A C8A H8AA 121.0 ?
N1A C9A C8A 120.9(5) ?
N1A C9A C10A 117.7(4) ?
C8A C9A C10A 121.3(4) ?
C11A C10A C15A 117.9(4) ?
C11A C10A C9A 122.1(4) ?
C15A C10A C9A 120.0(4) ?
C12A C11A C10A 121.5(4) ?
C12A C11A H11A 119.2 ?
C10A C11A H11A 119.2 ?
C11A C12A C13A 120.2(5) ?
C11A C12A H12A 119.9 ?
C13A C12A H12A 119.9 ?
C12A C13A C14A 119.0(5) ?
C12A C13A H13A 120.5 ?
C14A C13A H13A 120.5 ?
C15A C14A C13A 121.2(5) ?
C15A C14A H14A 119.4 ?
C13A C14A H14A 119.4 ?
C14A C15A C10A 120.3(5) ?
C14A C15A H15A 119.9 ?
C10A C15A H15A 119.9 ?
N1A C16A N2A 127.5(4) y
N1A C16A N3A 116.8(4) y
N2A C16A N3A 115.8(4) y
C9B N1B C16B 116.8(4) ?
C7B N2B C16B 116.7(4) ?
C16B N3B H1NB 117(4) ?
C16B N3B H2NB 117(4) ?
H1NB N3B H2NB 123(5) ?
C2B C1B C6B 119.6(5) ?
C2B C1B H1BA 120.2 ?
C6B C1B H1BA 120.2 ?
C3B C2B C1B 120.0(5) ?
C3B C2B H2BA 120.0 ?
C1B C2B H2BA 120.0 ?
C2B C3B C4B 120.7(4) ?
C2B C3B H3BA 119.7 ?
C4B C3B H3BA 119.7 ?
C5B C4B C3B 118.3(5) ?
C5B C4B H4BA 120.8 ?
C3B C4B H4BA 120.8 ?
C4B C5B C6B 122.2(5) ?
C4B C5B H5BA 118.9 ?
C6B C5B H5BA 118.9 ?
C5B C6B C1B 119.1(4) ?
C5B C6B C7B 121.4(4) ?
C1B C6B C7B 119.4(4) ?
N2B C7B C8B 122.0(4) ?
N2B C7B C6B 116.1(4) ?
C8B C7B C6B 121.7(4) ?
C7B C8B C9B 117.5(4) ?
C7B C8B H8BA 121.3 ?
C9B C8B H8BA 121.3 ?
N1B C9B C8B 121.9(4) ?
N1B C9B C10B 116.2(4) ?
C8B C9B C10B 121.9(4) ?
C15B C10B C11B 118.2(5) ?
C15B C10B C9B 119.2(4) ?
C11B C10B C9B 122.7(4) ?
C12B C11B C10B 120.2(4) ?
C12B C11B H11B 119.9 ?
C10B C11B H11B 119.9 ?
C13B C12B C11B 121.1(5) ?
C13B C12B H12B 119.5 ?
C11B C12B H12B 119.5 ?
C12B C13B C14B 119.7(5) ?
C12B C13B H13B 120.1 ?
C14B C13B H13B 120.1 ?
C15B C14B C13B 119.9(5) ?
C15B C14B H14B 120.1 ?
C13B C14B H14B 120.1 ?
C14B C15B C10B 121.0(5) ?
C14B C15B H15B 119.5 ?
C10B C15B H15B 119.5 ?
N3B C16B N1B 116.5(5) y
N3B C16B N2B 118.4(5) y
N1B C16B N2B 125.1(4) y

loop_
_geom_bond_atom_site_label_1
_geom_bond_atom_site_label_2
_geom_bond_distance
_geom_bond_publ_flag
N1A C9A 1.344(6) y
N1A C16A 1.338(6) y
N2A C7A 1.341(6) y
N2A C16A 1.349(6) y
N3A C16A 1.362(6) y
N3A H1NA 0.93(6) ?
N3A H2NA 0.89(6) ?
C1A C2A 1.365(7) ?
C1A C6A 1.395(7) ?
C1A H1AA 0.9300 ?
C2A C3A 1.396(7) ?
C2A H2AA 0.9300 ?
C3A C4A 1.376(7) ?
C3A H3AA 0.9300 ?
C4A C5A 1.390(7) ?
C4A H4AA 0.9300 ?
C5A C6A 1.403(6) ?
C5A H5AA 0.9300 ?
C6A C7A 1.487(7) y
C7A C8A 1.396(7) y
C8A C9A 1.397(6) y
C8A H8AA 0.9300 ?
C9A C10A 1.470(7) y
C10A C11A 1.397(6) ?
C10A C15A 1.409(6) ?
C11A C12A 1.380(7) ?
C11A H11A 0.9300 ?
C12A C13A 1.390(7) ?
C12A H12A 0.9300 ?
C13A C14A 1.390(7) ?
C13A H13A 0.9300 ?
C14A C15A 1.380(7) ?
C14A H14A 0.9300 ?
C15A H15A 0.9300 ?
N1B C9B 1.340(6) y
N1B C16B 1.359(6) y
N2B C7B 1.339(6) y
N2B C16B 1.359(6) y
N3B C16B 1.317(6) y
N3B H1NB 0.75(5) ?
N3B H2NB 0.82(5) ?
C1B C2B 1.398(6) ?
C1B C6B 1.409(7) ?
C1B H1BA 0.9300 ?
C2B C3B 1.379(7) ?
C2B H2BA 0.9300 ?
C3B C4B 1.414(7) ?
C3B H3BA 0.9300 ?
C4B C5B 1.377(7) ?
C4B H4BA 0.9300 ?
C5B C6B 1.379(7) ?
C5B H5BA 0.9300 ?
C6B C7B 1.493(6) y
C7B C8B 1.390(7) y
C8B C9B 1.393(7) y
C8B H8BA 0.9300 ?
C9B C10B 1.494(7) y
C10B C15B 1.398(7) ?
C10B C11B 1.404(7) ?
C11B C12B 1.388(7) ?
C11B H11B 0.9300 ?
C12B C13B 1.368(7) ?
C12B H12B 0.9300 ?
C13B C14B 1.393(7) ?
C13B H13B 0.9300 ?
C14B C15B 1.387(7) ?
C14B H14B 0.9300 ?
C15B H15B 0.9300 ?

loop_
_geom_hbond_atom_site_label_D
_geom_hbond_atom_site_label_H
_geom_hbond_atom_site_label_A
_geom_hbond_site_symmetry_A
_geom_hbond_distance_DH
_geom_hbond_distance_HA
_geom_hbond_distance_DA
_geom_hbond_angle_DHA
_geom_hbond_publ_flag
N3A H1NA N2B 3_544 0.93(8) 2.11(8) 3.033(8) 173(3) y
N3B H1NB N2A 3_544 0.75(7) 2.35(7) 3.099(9) 176(6) y
C15B H15B N1B 1_555 0.9313 2.46 2.789(9) 101 y
C1A H1AA Cg3 1_545 0.93 2.76 3.457(5) 132 y
C4A H4AA Cg5 4_545 0.93 2.94 3.543(6) 124 y
C11A H11A Cg4 2_644 0.93 2.94 3.736(5) 144 y
C12A H12A Cg1 2_644 0.93 3.16 3.932(5) 141 y
C15A H15A Cg5 1_555 0.93 2.84 3.528(5) 131 y
C4B H4BA Cg2 1_555 0.93 2.91 3.607(5) 133 y
C12B H12B Cg4 1_565 0.93 2.90 3.597(6) 133 y

loop_
_geom_torsion_atom_site_label_1
_geom_torsion_atom_site_label_2
_geom_torsion_atom_site_label_3
_geom_torsion_atom_site_label_4
_geom_torsion
_geom_torsion_publ_flag
C6A C1A C2A C3A 0.5(8) ?
C1A C2A C3A C4A -1.8(7) ?
C2A C3A C4A C5A 1.8(7) ?
C3A C4A C5A C6A -0.5(7) ?
C2A C1A C6A C5A 0.8(7) ?
C2A C1A C6A C7A -176.1(4) ?
C4A C5A C6A C1A -0.8(7) ?
C4A C5A C6A C7A 176.2(4) ?
C16A N2A C7A C8A -3.3(7) ?
C16A N2A C7A C6A 175.5(4) ?
C1A C6A C7A N2A 31.1(7) ?
C5A C6A C7A N2A -145.8(4) ?
C1A C6A C7A C8A -150.1(5) y
C5A C6A C7A C8A 33.0(7) ?
N2A C7A C8A C9A 5.2(7) ?
C6A C7A C8A C9A -173.5(4) ?
C16A N1A C9A C8A -2.1(6) ?
C16A N1A C9A C10A -179.3(4) ?
C7A C8A C9A N1A -2.4(7) ?
C7A C8A C9A C10A 174.8(4) ?
N1A C9A C10A C11A -161.2(4) ?
C8A C9A C10A C11A 21.6(7) ?
N1A C9A C10A C15A 20.2(6) ?
C8A C9A C10A C15A -157.0(4) y
C15A C10A C11A C12A 1.0(7) ?
C9A C10A C11A C12A -177.7(4) ?
C10A C11A C12A C13A -1.0(7) ?
C11A C12A C13A C14A 0.9(7) ?
C12A C13A C14A C15A -0.7(7) ?
C13A C14A C15A C10A 0.6(7) ?
C11A C10A C15A C14A -0.8(7) ?
C9A C10A C15A C14A 177.9(4) ?
C9A N1A C16A N2A 4.4(7) ?
C9A N1A C16A N3A -176.8(4) ?
C7A N2A C16A N1A -1.7(7) ?
C7A N2A C16A N3A 179.5(4) y
C6B C1B C2B C3B 0.3(7) ?
C1B C2B C3B C4B 1.1(8) ?
C2B C3B C4B C5B -0.7(7) ?
C3B C4B C5B C6B -1.1(7) ?
C4B C5B C6B C1B 2.5(7) ?
C4B C5B C6B C7B -174.0(4) ?
C2B C1B C6B C5B -2.0(7) ?
C2B C1B C6B C7B 174.5(4) ?
C16B N2B C7B C8B 3.3(6) ?
C16B N2B C7B C6B -172.6(4) ?
C5B C6B C7B N2B 137.7(5) ?
C1B C6B C7B N2B -38.8(6) ?
C5B C6B C7B C8B -38.2(7) ?
C1B C6B C7B C8B 145.3(5) y
N2B C7B C8B C9B -2.4(7) ?
C6B C7B C8B C9B 173.2(4) ?
C16B N1B C9B C8B 1.4(7) ?
C16B N1B C9B C10B 179.6(4) ?
C7B C8B C9B N1B -0.1(7) ?
C7B C8B C9B C10B -178.1(4) ?
N1B C9B C10B C15B -16.7(6) ?
C8B C9B C10B C15B 161.5(4) y
N1B C9B C10B C11B 164.2(4) ?
C8B C9B C10B C11B -17.6(7) ?
C15B C10B C11B C12B -0.6(7) ?
C9B C10B C11B C12B 178.5(4) ?
C10B C11B C12B C13B 0.2(7) ?
C11B C12B C13B C14B -0.1(8) ?
C12B C13B C14B C15B 0.5(8) ?
C13B C14B C15B C10B -0.9(7) ?
C11B C10B C15B C14B 1.0(7) ?
C9B C10B C15B C14B -178.2(4) ?
C9B N1B C16B N3B -178.2(4) ?
C9B N1B C16B N2B -0.4(7) ?
C7B N2B C16B N3B 175.8(4) y
C7B N2B C16B N1B -1.8(7) ?

loop_
_cod_related_entry_id
_cod_related_entry_database
_cod_related_entry_code
1 ChemSpider 537970
